data_7212366
loop_
_publ_author_name
'Bia\/lo\'nska, Agata'
'Ciunik, Zbigniew'

_publ_section_title
;
 Crucial factors influencing racemic resolution of
 N-(4-nitrobenzoyl)-dl-serine by brucine
;
_journal_issue 10
_journal_name_full CrystEngComm
_journal_page_first 2781
_journal_paper_doi 10.1039/b926090k
_journal_volume 12
_journal_year 2010
_chemical_absolute_configuration rm
_chemical_formula_moiety 'C23 H27 N2 O4, C10 H9 N2 O6, 3(H2 O)'
_chemical_formula_sum 'C33 H42 N4 O13'
_chemical_formula_weight 702.71
_chemical_name_systematic
;
brucinium N-(4-nitrobenzoyl)-(DL)-serinate trihydrate
;
_space_group_IT_number 19
_symmetry_cell_setting orthorhombic
_symmetry_space_group_name_Hall 'P 2ac 2ab'
_symmetry_space_group_name_H-M 'P 21 21 21'
_atom_sites_solution_hydrogens geom
_atom_sites_solution_primary direct
_atom_sites_solution_secondary difmap
_audit_creation_method SHELXL-97
_cell_angle_alpha 90.00
_cell_angle_beta 90.00
_cell_angle_gamma 90.00
_cell_formula_units_Z 4
_cell_length_a 7.174(2)
_cell_length_b 12.459(3)
_cell_length_c 35.802(4)
_cell_measurement_reflns_used 10366
_cell_measurement_temperature 100(2)
_cell_measurement_theta_max 36.82
_cell_measurement_theta_min 2.83
_cell_volume 3200.0(12)
_computing_cell_refinement
;
CrysAlis RED, Oxford Diffraction Ltd.,
Version 1.171.32.5 (release 08-05-2007 CrysAlis171 .NET)
(compiled May 8 2007,13:10:02)
;
_computing_data_collection
;
CrysAlis CCD, Oxford Diffraction Ltd.,
Version 1.171.32.5 (release 08-05-2007 CrysAlis171 .NET)
(compiled May 8 2007,13:10:02)
;
_computing_data_reduction
;
CrysAlis RED, Oxford Diffraction Ltd.,
Version 1.171.32.5 (release 08-05-2007 CrysAlis171 .NET)
(compiled May 8 2007,13:10:02)
;
_computing_structure_refinement 'SHELXL-97 (Sheldrick, 1997)'
_computing_structure_solution 'SHELXS-97 (Sheldrick, 1990)'
_diffrn_ambient_temperature 100(2)
_diffrn_measured_fraction_theta_full 0.990
_diffrn_measured_fraction_theta_max 0.990
_diffrn_measurement_device_type 'Kuma KM4CCD'
_diffrn_measurement_method '\w scan'
_diffrn_radiation_monochromator graphite
_diffrn_radiation_source 'fine-focus sealed tube'
_diffrn_radiation_type MoK\a
_diffrn_radiation_wavelength 0.71073
_diffrn_reflns_av_R_equivalents 0.0808
_diffrn_reflns_av_sigmaI/netI 0.0378
_diffrn_reflns_limit_h_max 7
_diffrn_reflns_limit_h_min -9
_diffrn_reflns_limit_k_max 16
_diffrn_reflns_limit_k_min -16
_diffrn_reflns_limit_l_max 48
_diffrn_reflns_limit_l_min -48
_diffrn_reflns_number 40247
_diffrn_reflns_theta_full 29.00
_diffrn_reflns_theta_max 29.00
_diffrn_reflns_theta_min 3.06
_diffrn_standards_number 0
_exptl_absorpt_coefficient_mu 0.113
_exptl_absorpt_correction_type none
_exptl_crystal_colour orange
_exptl_crystal_density_diffrn 1.459
_exptl_crystal_density_method 'not measured'
_exptl_crystal_description plate
_exptl_crystal_F_000 1488
_exptl_crystal_size_max 0.20
_exptl_crystal_size_mid 0.12
_exptl_crystal_size_min 0.06
_refine_diff_density_max 0.531
_refine_diff_density_min -0.425
_refine_diff_density_rms 0.079
_refine_ls_abs_structure_details 'from known structure (Toda et al., 1985)'
_refine_ls_extinction_method none
_refine_ls_goodness_of_fit_ref 1.092
_refine_ls_hydrogen_treatment constr
_refine_ls_matrix_type full
_refine_ls_number_parameters 642
_refine_ls_number_reflns 4764
_refine_ls_number_restraints 369
_refine_ls_restrained_S_all 1.070
_refine_ls_R_factor_all 0.0864
_refine_ls_R_factor_gt 0.0800
_refine_ls_shift/su_max 0.003
_refine_ls_shift/su_mean 0.000
_refine_ls_structure_factor_coef Fsqd
_refine_ls_weighting_details 'calc w=1/[\s^2^(Fo^2^)+(0.1159P)^2^+2.8021P] where P=(Fo^2^+2Fc^2^)/3'
_refine_ls_weighting_scheme calc
_refine_ls_wR_factor_gt 0.2101
_refine_ls_wR_factor_ref 0.2146
_reflns_number_gt 4345
_reflns_number_total 4764
_reflns_threshold_expression >2sigma(I)
_cod_data_source_file b926090k.txt
_cod_data_source_block 1
_cod_database_code 7212366

loop_
_symmetry_equiv_pos_as_xyz
'x, y, z'
'-x+1/2, -y, z+1/2'
'x+1/2, -y+1/2, -z'
'-x, y+1/2, -z+1/2'

loop_
_atom_site_label
_atom_site_type_symbol
_atom_site_fract_x
_atom_site_fract_y
_atom_site_fract_z
_atom_site_U_iso_or_equiv
_atom_site_adp_type
_atom_site_occupancy
_atom_site_symmetry_multiplicity
_atom_site_calc_flag
_atom_site_refinement_flags
_atom_site_disorder_assembly
_atom_site_disorder_group
O8 O 0.4870(10) -0.0406(4) 0.17167(11) 0.113(2) Uani 1 1 d . . .
O9 O 0.4490(7) -0.4419(3) 0.04081(10) 0.0768(12) Uani 1 1 d . . .
O10 O 0.4283(6) -0.5629(3) 0.08419(12) 0.0708(11) Uani 1 1 d . . .
N3 N 0.432(2) -0.1414(8) 0.2197(2) 0.077(4) Uani 0.50 1 d P A .
H3 H 0.4173 -0.2045 0.2290 0.092 Uiso 0.50 1 d PR . .
N3A N 0.528(2) -0.1734(11) 0.2169(3) 0.090(4) Uani 0.50 1 d P A .
H3A H 0.5415 -0.2410 0.2208 0.108 Uiso 0.50 1 d PR . .
N4 N 0.4460(6) -0.4690(3) 0.07362(13) 0.0587(10) Uani 1 1 d . . .
C25 C 0.3982(11) -0.0481(6) 0.2449(2) 0.078(3) Uani 0.50 1 d PDU . .
C251 C 0.5636(16) -0.0967(7) 0.2446(2) 0.095(4) Uani 0.50 1 d PDU A .
C27 C 0.4790(10) -0.1320(5) 0.18309(14) 0.0744(17) Uani 1 1 d . . .
C28 C 0.4762(6) -0.2254(4) 0.15551(12) 0.0461(10) Uani 1 1 d . . .
C29 C 0.5282(6) -0.2037(4) 0.11870(11) 0.0458(9) Uani 1 1 d . . .
H29 H 0.5685 -0.1354 0.1121 0.055 Uiso 1 1 calc R A .
C30 C 0.5196(6) -0.2841(4) 0.09211(12) 0.0473(10) Uani 1 1 d . . .
H30 H 0.5551 -0.2705 0.0676 0.057 Uiso 1 1 calc R . .
C31 C 0.4576(6) -0.3847(3) 0.10243(12) 0.0460(9) Uani 1 1 d . . .
C32 C 0.4077(6) -0.4087(4) 0.13866(13) 0.0532(11) Uani 1 1 d . . .
H32 H 0.3684 -0.4773 0.1451 0.064 Uiso 1 1 calc R . .
C33 C 0.4174(7) -0.3285(4) 0.16503(12) 0.0540(11) Uani 1 1 d . . .
H33 H 0.3842 -0.3434 0.1896 0.065 Uiso 1 1 calc R A .
O5 O 0.361(2) -0.071(2) 0.3102(4) 0.154(4) Uani 0.25 1 d PDU A 1
O6 O 0.6227(15) -0.130(2) 0.2847(6) 0.148(3) Uani 0.25 1 d PDU A 1
O5A O 0.462(5) -0.1945(9) 0.2898(9) 0.153(4) Uani 0.25 1 d PDU A 1
O6A O 0.3003(17) -0.073(2) 0.2773(8) 0.144(3) Uani 0.25 1 d PDU A 1
C24 C 0.4610(14) -0.0981(10) 0.2840(3) 0.146(3) Uani 0.50 1 d PDU A 1
O7 O 0.445(3) 0.1691(16) 0.2383(8) 0.127(4) Uani 0.25 1 d PDU A 1
C26 C 0.316(4) 0.0535(12) 0.2485(11) 0.131(4) Uani 0.25 1 d PDU A 1
O7A O 0.781(5) -0.052(2) 0.2920(5) 0.148(4) Uani 0.25 1 d PDU A 1
C26A C 0.758(2) -0.085(4) 0.2449(7) 0.141(4) Uani 0.25 1 d PDU A 1
O51 O 0.552(3) 0.1267(8) 0.2469(8) 0.123(3) Uani 0.25 1 d PDU A 2
O61 O 0.7246(15) -0.0141(18) 0.2409(8) 0.137(3) Uani 0.25 1 d PDU A 2
O5B O 0.465(3) 0.1043(14) 0.2491(8) 0.126(3) Uani 0.25 1 d PDU A 2
O6B O 0.7240(19) 0.070(2) 0.2525(7) 0.133(3) Uani 0.25 1 d PDU A 2
C241 C 0.5734(15) 0.0301(9) 0.2447(6) 0.128(3) Uani 0.50 1 d PDU A 2
O71 O 0.125(4) -0.1095(19) 0.2815(8) 0.139(5) Uani 0.25 1 d PDU A 2
C261 C 0.221(3) -0.009(2) 0.2537(10) 0.138(4) Uani 0.25 1 d PDU A 2
O7B O 0.787(5) -0.255(2) 0.2630(9) 0.143(9) Uani 0.25 1 d PDU . 2
C26B C 0.681(5) -0.132(3) 0.2735(7) 0.145(3) Uani 0.25 1 d PDU A 2
O2W O -0.032(3) 0.1575(17) 0.2417(5) 0.082(5) Uani 0.25 1 d PU B 1
O3W O 0.246(4) -0.1665(19) 0.2859(6) 0.097(6) Uani 0.25 1 d PU A 1
O21W O -0.121(3) 0.2153(16) 0.2392(5) 0.074(4) Uani 0.25 1 d PU C 2
O31W O 0.276(4) 0.158(2) 0.2460(7) 0.120(7) Uani 0.25 1 d PU . 2
O22W O -0.174(3) 0.1558(19) 0.2397(5) 0.084(5) Uani 0.25 1 d PU D 3
O32W O 0.085(5) -0.105(3) 0.2481(8) 0.145(9) Uani 0.25 1 d PU E 3
O23W O 0.111(5) 0.188(3) 0.2400(9) 0.130(8) Uani 0.25 1 d PU F 4
O33W O -0.011(7) -0.508(4) 0.2261(12) 0.199(11) Uani 0.25 1 d PU G 4
O1 O 0.0828(3) -1.01352(17) 0.04428(7) 0.0322(5) Uani 1 1 d . . .
O2 O -0.0461(4) -0.31197(18) 0.05352(7) 0.0357(6) Uani 1 1 d . . .
O3 O -0.0515(4) -0.32434(18) 0.12576(7) 0.0369(6) Uani 1 1 d . . .
O4 O 0.0828(4) -0.66833(19) -0.01103(7) 0.0328(5) Uani 1 1 d . . .
N1 N -0.0200(4) -0.7085(2) 0.04776(7) 0.0251(5) Uani 1 1 d . . .
N2 N -0.0777(5) -0.8557(3) 0.16563(9) 0.0396(7) Uani 1 1 d . . .
H2 H -0.1032 -0.8394 0.1899 0.048 Uiso 1 1 d R . .
C1 C -0.0288(4) -0.5049(2) 0.04596(9) 0.0261(6) Uani 1 1 d . . .
H1 H -0.0208 -0.5001 0.0201 0.031 Uiso 1 1 calc R . .
C2 C -0.0410(5) -0.4133(2) 0.06811(10) 0.0289(6) Uani 1 1 d . . .
C3 C -0.0491(5) -0.4206(2) 0.10717(9) 0.0302(7) Uani 1 1 d . . .
C4 C -0.0531(5) -0.5201(3) 0.12421(9) 0.0292(6) Uani 1 1 d . . .
H4 H -0.0613 -0.5252 0.1501 0.035 Uiso 1 1 calc R . .
C5 C -0.0449(4) -0.6127(2) 0.10252(9) 0.0274(6) Uani 1 1 d . . .
C6 C -0.0289(4) -0.6048(2) 0.06404(9) 0.0246(6) Uani 1 1 d . . .
C7 C -0.0692(5) -0.7282(2) 0.11381(9) 0.0260(6) Uani 1 1 d . . .
C8 C -0.0171(4) -0.7906(2) 0.07795(9) 0.0248(6) Uani 1 1 d . . .
H8 H -0.1123 -0.8451 0.0729 0.030 Uiso 1 1 calc R . .
C9 C 0.0520(4) -0.7343(2) 0.01376(9) 0.0260(6) Uani 1 1 d . . .
C10 C 0.0850(5) -0.8535(2) 0.00801(9) 0.0274(6) Uani 1 1 d . . .
H10A H 0.1611 -0.8627 -0.0141 0.033 Uiso 1 1 calc R . .
H10B H -0.0342 -0.8876 0.0032 0.033 Uiso 1 1 calc R . .
C11 C 0.1810(4) -0.9131(2) 0.04105(9) 0.0262(6) Uani 1 1 d . . .
H11 H 0.3110 -0.9276 0.0344 0.031 Uiso 1 1 calc R . .
C12 C 0.1674(5) -1.0858(3) 0.07058(11) 0.0356(8) Uani 1 1 d . . .
H12A H 0.3004 -1.0723 0.0718 0.043 Uiso 1 1 calc R . .
H12B H 0.1489 -1.1593 0.0624 0.043 Uiso 1 1 calc R . .
C13 C 0.0832(6) -1.0709(3) 0.10852(11) 0.0383(8) Uani 1 1 d . . .
H13 H 0.0101 -1.1252 0.1187 0.046 Uiso 1 1 calc R . .
C14 C 0.1110(5) -0.9818(3) 0.12786(11) 0.0363(8) Uani 1 1 d . . .
C15 C 0.0236(7) -0.9628(3) 0.16498(11) 0.0441(9) Uani 1 1 d . . .
H15A H 0.1191 -0.9634 0.1842 0.053 Uiso 1 1 calc R . .
H15B H -0.0638 -1.0201 0.1704 0.053 Uiso 1 1 calc R . .
C16 C -0.2608(6) -0.8597(3) 0.14473(12) 0.0424(9) Uani 1 1 d . . .
H16A H -0.3642 -0.8699 0.1618 0.051 Uiso 1 1 calc R . .
H16B H -0.2609 -0.9176 0.1266 0.051 Uiso 1 1 calc R . .
C17 C -0.2735(5) -0.7511(3) 0.12541(11) 0.0358(8) Uani 1 1 d . . .
H17A H -0.3195 -0.6964 0.1424 0.043 Uiso 1 1 calc R . .
H17B H -0.3545 -0.7544 0.1037 0.043 Uiso 1 1 calc R . .
C18 C 0.1768(5) -0.8422(2) 0.07597(9) 0.0258(6) Uani 1 1 d . . .
H18 H 0.2642 -0.7834 0.0711 0.031 Uiso 1 1 calc R . .
C19 C 0.2370(5) -0.8916(3) 0.11353(9) 0.0299(7) Uani 1 1 d . . .
H19 H 0.3640 -0.9195 0.1109 0.036 Uiso 1 1 calc R . .
C20 C 0.2389(5) -0.7988(3) 0.14208(10) 0.0329(7) Uani 1 1 d . . .
H20A H 0.2959 -0.8226 0.1652 0.040 Uiso 1 1 calc R . .
H20B H 0.3113 -0.7392 0.1324 0.040 Uiso 1 1 calc R . .
C21 C 0.0412(5) -0.7633(3) 0.14925(9) 0.0333(7) Uani 1 1 d . . .
H21 H 0.0427 -0.7037 0.1671 0.040 Uiso 1 1 calc R . .
C22 C -0.0679(6) -0.3032(3) 0.01374(10) 0.0392(8) Uani 1 1 d . . .
H22A H -0.0801 -0.2289 0.0070 0.059 Uiso 1 1 calc R . .
H22B H -0.1776 -0.3415 0.0061 0.059 Uiso 1 1 calc R . .
H22C H 0.0393 -0.3332 0.0016 0.059 Uiso 1 1 calc R . .
C23 C -0.0685(6) -0.3294(3) 0.16537(11) 0.0414(9) Uani 1 1 d . . .
H23A H -0.0668 -0.2580 0.1755 0.062 Uiso 1 1 calc R . .
H23B H 0.0336 -0.3698 0.1755 0.062 Uiso 1 1 calc R . .
H23C H -0.1839 -0.3637 0.1718 0.062 Uiso 1 1 calc R . .
O1W O 0.6730(4) -0.0173(2) 0.05404(8) 0.0391(6) Uani 1 1 d . . .
H11W H 0.7839 -0.0328 0.0467 0.059 Uiso 1 1 d R . .
H12W H 0.6682 0.0381 0.0397 0.059 Uiso 1 1 d R . .

loop_
_atom_site_aniso_label
_atom_site_aniso_U_11
_atom_site_aniso_U_22
_atom_site_aniso_U_33
_atom_site_aniso_U_23
_atom_site_aniso_U_13
_atom_site_aniso_U_12
O8 0.188(5) 0.091(3) 0.061(2) 0.006(2) -0.012(3) -0.079(4)
O9 0.113(3) 0.0507(18) 0.067(2) 0.0037(17) 0.036(2) 0.018(2)
O10 0.069(2) 0.0394(15) 0.104(3) 0.0159(17) 0.017(2) 0.0151(17)
N3 0.147(12) 0.046(5) 0.036(4) 0.004(3) 0.005(6) 0.000(7)
N3A 0.131(12) 0.080(8) 0.058(6) 0.001(6) -0.002(7) 0.018(8)
N4 0.054(2) 0.0436(18) 0.078(3) 0.0101(19) 0.022(2) 0.0183(18)
C25 0.109(7) 0.089(6) 0.036(4) -0.004(4) 0.007(5) -0.008(6)
C251 0.110(8) 0.116(8) 0.060(5) 0.004(6) -0.020(6) -0.002(7)
C27 0.089(4) 0.086(4) 0.048(2) 0.015(3) -0.014(3) -0.038(3)
C28 0.0394(19) 0.054(2) 0.0448(19) 0.0187(18) -0.0077(16) -0.0060(19)
C29 0.0377(18) 0.054(2) 0.0455(19) 0.0207(18) -0.0050(16) -0.0041(18)
C30 0.0374(18) 0.052(2) 0.052(2) 0.0244(19) 0.0127(16) 0.0119(18)
C31 0.0348(18) 0.046(2) 0.058(2) 0.0173(18) 0.0058(18) 0.0132(17)
C32 0.0406(19) 0.056(2) 0.063(2) 0.031(2) -0.0026(19) -0.003(2)
C33 0.049(2) 0.072(3) 0.0405(19) 0.025(2) -0.0001(18) -0.015(2)
O5 0.158(6) 0.151(6) 0.152(6) 0.001(5) 0.003(5) -0.003(5)
O6 0.153(5) 0.150(5) 0.141(5) 0.003(4) -0.004(4) -0.002(4)
O5A 0.157(6) 0.156(6) 0.145(6) -0.001(5) 0.001(5) -0.003(6)
O6A 0.148(5) 0.144(5) 0.139(5) -0.002(4) 0.006(4) -0.004(4)
C24 0.153(4) 0.148(4) 0.138(4) 0.001(4) 0.001(4) -0.002(4)
O7 0.137(6) 0.129(6) 0.114(6) -0.015(5) -0.003(5) 0.001(5)
C26 0.136(6) 0.136(6) 0.122(6) 0.001(6) -0.006(6) -0.003(6)
O7A 0.151(6) 0.149(6) 0.144(6) 0.002(5) -0.009(5) -0.002(6)
C26A 0.146(6) 0.141(6) 0.135(6) 0.000(6) 0.000(6) -0.004(6)
O51 0.133(5) 0.129(5) 0.107(5) -0.014(4) -0.003(4) 0.001(4)
O61 0.142(5) 0.142(5) 0.128(5) -0.007(5) -0.002(5) 0.003(5)
O5B 0.136(5) 0.132(5) 0.109(5) -0.007(4) -0.003(4) 0.001(5)
O6B 0.142(5) 0.135(5) 0.122(5) -0.007(5) -0.002(5) 0.002(5)
C241 0.139(5) 0.134(5) 0.112(4) -0.008(4) -0.001(4) 0.003(4)
O71 0.143(7) 0.142(7) 0.133(7) -0.002(6) 0.010(6) -0.002(7)
C261 0.142(6) 0.142(6) 0.130(6) 0.000(6) -0.003(6) -0.004(6)
O7B 0.146(12) 0.142(11) 0.141(11) 0.006(8) -0.016(8) 0.006(9)
C26B 0.150(5) 0.147(5) 0.139(5) 0.001(5) -0.003(5) -0.001(5)
O2W 0.098(9) 0.091(8) 0.057(7) -0.026(6) 0.005(7) -0.006(7)
O3W 0.106(9) 0.106(9) 0.080(8) 0.013(7) 0.002(7) -0.010(8)
O21W 0.080(8) 0.081(8) 0.062(7) -0.001(7) 0.007(6) -0.015(7)
O31W 0.120(10) 0.127(11) 0.114(10) -0.018(8) -0.010(8) -0.005(8)
O22W 0.097(9) 0.091(8) 0.063(7) -0.025(7) 0.010(7) -0.012(8)
O32W 0.144(12) 0.147(11) 0.143(11) 0.015(8) 0.004(8) 0.017(9)
O23W 0.128(11) 0.137(11) 0.126(11) 0.002(8) -0.005(8) 0.009(9)
O33W 0.205(13) 0.201(14) 0.191(14) 0.011(9) -0.005(9) -0.002(9)
O1 0.0331(11) 0.0191(9) 0.0444(12) 0.0038(9) -0.0067(10) -0.0035(9)
O2 0.0449(14) 0.0192(9) 0.0430(12) 0.0003(9) -0.0071(12) -0.0001(10)
O3 0.0452(14) 0.0220(10) 0.0434(13) -0.0087(10) -0.0068(12) -0.0003(11)
O4 0.0325(12) 0.0262(10) 0.0396(12) 0.0037(10) 0.0013(10) 0.0020(10)
N1 0.0247(12) 0.0181(10) 0.0324(12) 0.0015(10) -0.0013(10) -0.0005(10)
N2 0.0450(17) 0.0362(15) 0.0377(14) 0.0099(13) 0.0074(14) 0.0020(15)
C1 0.0260(13) 0.0195(12) 0.0329(14) 0.0028(11) -0.0024(12) 0.0010(11)
C2 0.0250(13) 0.0216(13) 0.0400(15) 0.0002(12) -0.0091(13) -0.0023(12)
C3 0.0276(14) 0.0229(13) 0.0401(16) -0.0077(13) -0.0060(14) 0.0001(12)
C4 0.0312(15) 0.0260(13) 0.0304(14) -0.0028(12) -0.0012(13) 0.0006(13)
C5 0.0241(13) 0.0223(12) 0.0357(15) 0.0012(12) 0.0010(12) 0.0001(12)
C6 0.0199(12) 0.0196(12) 0.0341(14) -0.0033(11) -0.0012(11) -0.0032(11)
C7 0.0274(14) 0.0212(12) 0.0293(13) 0.0013(11) 0.0038(12) -0.0005(12)
C8 0.0240(13) 0.0200(12) 0.0304(14) 0.0025(11) -0.0015(11) -0.0028(11)
C9 0.0222(13) 0.0231(12) 0.0326(14) 0.0015(11) 0.0002(12) -0.0027(11)
C10 0.0280(14) 0.0218(12) 0.0323(14) -0.0007(12) 0.0021(13) 0.0027(12)
C11 0.0215(12) 0.0169(12) 0.0402(16) 0.0005(12) -0.0014(12) -0.0016(11)
C12 0.0383(17) 0.0201(13) 0.0485(18) 0.0026(14) -0.0108(16) -0.0020(14)
C13 0.0395(18) 0.0275(15) 0.0480(19) 0.0123(14) -0.0040(16) -0.0046(15)
C14 0.0371(17) 0.0278(14) 0.0440(18) 0.0090(15) -0.0022(15) -0.0029(14)
C15 0.050(2) 0.0345(17) 0.0473(19) 0.0152(16) 0.0015(18) 0.0015(17)
C16 0.0355(17) 0.0388(18) 0.053(2) 0.0118(17) 0.0106(17) -0.0052(16)
C17 0.0324(16) 0.0309(16) 0.0440(18) 0.0038(15) 0.0119(15) 0.0015(13)
C18 0.0238(13) 0.0187(12) 0.0348(15) 0.0018(12) -0.0011(12) -0.0018(12)
C19 0.0314(15) 0.0224(13) 0.0360(15) 0.0004(13) -0.0045(13) 0.0004(13)
C20 0.0394(17) 0.0266(14) 0.0328(15) 0.0026(13) -0.0070(14) -0.0009(14)
C21 0.0426(18) 0.0288(14) 0.0284(14) 0.0025(13) -0.0008(14) -0.0045(15)
C22 0.052(2) 0.0228(13) 0.0425(18) 0.0061(13) -0.0089(17) -0.0010(15)
C23 0.045(2) 0.0327(16) 0.0463(19) -0.0090(16) -0.0038(17) 0.0036(17)
O1W 0.0300(11) 0.0371(13) 0.0504(14) 0.0158(12) -0.0020(11) -0.0057(11)

loop_
_atom_type_symbol
_atom_type_description
_atom_type_scat_dispersion_real
_atom_type_scat_dispersion_imag
_atom_type_scat_source
C C 0.0033 0.0000 'International Tables Vol C Tables 4.2.6.8 and 6.1.1.4'
H H 0.0000 0.0000 'International Tables Vol C Tables 4.2.6.8 and 6.1.1.4'
N N 0.0061 0.0000 'International Tables Vol C Tables 4.2.6.8 and 6.1.1.4'
O O 0.0106 0.0000 'International Tables Vol C Tables 4.2.6.8 and 6.1.1.4'

loop_
_geom_angle_atom_site_label_1
_geom_angle_atom_site_label_2
_geom_angle_atom_site_label_3
_geom_angle
_geom_angle_site_symmetry_1
N3A N3 C27 73.0(13) .
N3A N3 C251 72.7(16) .
C27 N3 C251 114.2(11) .
N3A N3 C25 127.2(18) .
C27 N3 C25 123.8(8) .
C251 N3 C25 54.5(7) .
N3A N3 H3 72.6 .
C27 N3 H3 118.9 .
C251 N3 H3 101.5 .
C25 N3 H3 117.3 .
N3A N3 H3A 28.9 .
C27 N3 H3A 88.1 .
C251 N3 H3A 87.7 .
C25 N3 H3A 136.8 .
H3 N3 H3A 44.3 .
N3 N3A C27 72.8(13) .
N3 N3A C251 74.2(14) .
C27 N3A C251 114.8(10) .
N3 N3A H3 56.5 .
C27 N3A H3 109.5 .
C251 N3A H3 95.9 .
N3 N3A H3A 124.4 .
C27 N3A H3A 123.1 .
C251 N3A H3A 122.1 .
H3 N3A H3A 68.5 .
O9 N4 O10 123.9(5) .
O9 N4 C31 118.3(4) .
O10 N4 C31 117.8(4) .
C251 C25 O6A 110.9(8) .
C251 C25 C261 166.3(15) .
O6A C25 C261 55.3(15) .
C251 C25 C26 141.7(13) .
O6A C25 C26 84.8(18) .
C261 C25 C26 44.0(17) .
C251 C25 N3 59.7(8) .
O6A C25 N3 114.6(14) .
C261 C25 N3 123.9(17) .
C26 C25 N3 145.9(18) .
C251 C25 C241 64.8(4) .
O6A C25 C241 122.5(14) .
C261 C25 C241 120.2(14) .
C26 C25 C241 77.2(12) .
N3 C25 C241 110.3(9) .
C251 C25 C24 65.1(4) .
O6A C25 C24 47.6(6) .
C261 C25 C24 101.4(15) .
C26 C25 C24 113.0(18) .
N3 C25 C24 100.4(7) .
C241 C25 C24 91.1(9) .
C25 C251 N3A 98.7(10) .
C25 C251 C26A 147(2) .
N3A C251 C26A 104.8(17) .
C25 C251 C26B 132.1(15) .
N3A C251 C26B 114.5(17) .
C26A C251 C26B 55(2) .
C25 C251 N3 65.7(8) .
N3A C251 N3 33.0(7) .
C26A C251 N3 135.1(14) .
C26B C251 N3 137.6(18) .
C25 C251 O61 111.2(8) .
N3A C251 O61 121.9(13) .
C26A C251 O61 36(2) .
C26B C251 O61 80(2) .
N3 C251 O61 134.8(12) .
C25 C251 O6 111.0(7) .
N3A C251 O6 121.4(13) .
C26A C251 O6 75.5(14) .
C26B C251 O6 21.8(16) .
N3 C251 O6 131.2(12) .
O61 C251 O6 93.1(14) .
C25 C251 C241 65.5(5) .
N3A C251 C241 133.7(11) .
C26A C251 C241 82(2) .
C26B C251 C241 106.8(18) .
N3 C251 C241 115.2(10) .
O61 C251 C241 46.0(6) .
O6 C251 C241 104.8(14) .
C25 C251 C24 65.5(5) .
N3A C251 C24 122.4(10) .
C26A C251 C24 117.1(12) .
C26B C251 C24 67.7(15) .
N3 C251 C24 104.2(9) .
O61 C251 C24 115.3(12) .
O6 C251 C24 45.9(5) .
C241 C251 C24 91.7(9) .
O8 C27 N3 114.8(7) .
O8 C27 N3A 130.1(8) .
N3 C27 N3A 34.2(7) .
O8 C27 C28 119.9(5) .
N3 C27 C28 123.7(6) .
N3A C27 C28 106.8(7) .
C33 C28 C29 119.3(4) .
C33 C28 C27 123.3(4) .
C29 C28 C27 117.4(4) .
C30 C29 C28 119.8(4) .
C30 C29 H29 120.1 .
C28 C29 H29 120.1 .
C31 C30 C29 119.2(4) .
C31 C30 H30 120.4 .
C29 C30 H30 120.4 .
C32 C31 C30 122.1(4) .
C32 C31 N4 119.3(4) .
C30 C31 N4 118.6(4) .
C33 C32 C31 118.4(4) .
C33 C32 H32 120.8 .
C31 C32 H32 120.8 .
C32 C33 C28 121.1(4) .
C32 C33 H33 119.5 .
C28 C33 H33 119.5 .
C24 O5 O6A 58.9(9) .
C24 O5 O3W 72.5(14) .
O6A O5 O3W 48.4(16) .
C24 O6 O5A 54.3(11) .
C24 O6 O7A 120(2) .
O5A O6 O7A 162(2) .
C24 O6 C251 68.7(10) .
O5A O6 C251 92.8(17) .
O7A O6 C251 100.9(16) .
C24 O6 C26A 113.1(17) .
O5A O6 C26A 135(2) .
O7A O6 C26A 62.4(12) .
C251 O6 C26A 48.6(9) .
C24 O5A O6 54.9(11) .
C24 O5A O3W 76.4(19) .
O6 O5A O3W 131.1(15) .
C24 O6A O5 59.4(9) .
C24 O6A O3W 90(2) .
O5 O6A O3W 84(2) .
C24 O6A C25 75.1(12) .
O5 O6A C25 127.0(15) .
O3W O6A C25 124(3) .
C24 O6A C26 105.5(18) .
O5 O6A C26 119(3) .
O3W O6A C26 157(2) .
C25 O6A C26 47.9(12) .
O5A C24 O6A 107(3) .
O5A C24 O5 98(2) .
O6A C24 O5 61.7(16) .
O5A C24 O6 71(2) .
O6A C24 O6 169(2) .
O5 C24 O6 128.9(15) .
O5A C24 C251 99.1(19) .
O6A C24 C251 105.1(16) .
O5 C24 C251 160.7(14) .
O6 C24 C251 65.4(11) .
O5A C24 C25 122(2) .
O6A C24 C25 57.3(14) .
O5 C24 C25 113.3(11) .
O6 C24 C25 114.2(12) .
C251 C24 C25 49.4(6) .
O5A C24 O3W 61(2) .
O6A C24 O3W 46.0(16) .
O5 C24 O3W 66.0(14) .
O6 C24 O3W 132.0(17) .
C251 C24 O3W 116.3(11) .
C25 C24 O3W 88.5(9) .
C25 C26 O7 120.3(18) .
C25 C26 O6A 47.3(11) .
O7 C26 O6A 146(2) .
O6 O7A C26A 67.1(15) .
C251 C26A O7A 97.0(17) .
C251 C26A O6 56.0(10) .
O7A C26A O6 50.5(14) .
O5B O51 C241 73.7(10) .
O5B O51 O6B 124(2) .
C241 O51 O6B 54.0(10) .
O6B O61 C241 62.5(9) .
O6B O61 C251 125.6(15) .
C241 O61 C251 68.3(9) .
O6B O61 C26B 120(3) .
C241 O61 C26B 97.7(17) .
C251 O61 C26B 46.6(11) .
O51 O5B C241 73.5(11) .
O51 O5B O31W 129(3) .
C241 O5B O31W 153(2) .
O61 O6B C241 62.9(9) .
O61 O6B O51 114.4(14) .
C241 O6B O51 53.7(9) .
O51 C241 O5B 32.9(15) .
O51 C241 O6B 72.3(17) .
O5B C241 O6B 103.2(17) .
O51 C241 O61 124.2(19) .
O5B C241 O61 157.0(18) .
O6B C241 O61 54.6(16) .
O51 C241 C251 169.7(16) .
O5B C241 C251 137.0(15) .
O6B C241 C251 116.3(15) .
O61 C241 C251 65.8(11) .
O51 C241 C25 120.6(13) .
O5B C241 C25 87.9(13) .
O6B C241 C25 161(2) .
O61 C241 C25 115.1(11) .
C251 C241 C25 49.7(6) .
C25 C261 O71 103.4(18) .
O31W O7B C26B 132(3) 4_645
C251 C26B O7B 112(2) .
C251 C26B O61 53.3(12) .
O7B C26B O61 118(2) .
O6A O3W O5A 85.5(16) .
O6A O3W O5 47.5(16) .
O5A O3W O5 68.4(13) .
O6A O3W C24 43.7(9) .
O5A O3W C24 42.1(7) .
O5 O3W C24 41.5(7) .
O7B O31W O5B 138(3) 4_655
C12 O1 C11 113.0(2) .
C2 O2 C22 116.9(3) .
C3 O3 C23 116.5(3) .
C9 N1 C6 126.8(3) .
C9 N1 C8 118.8(2) .
C6 N1 C8 109.2(2) .
C16 N2 C15 112.3(3) .
C16 N2 C21 108.4(3) .
C15 N2 C21 112.5(3) .
C16 N2 H2 107.8 .
C15 N2 H2 107.8 .
C21 N2 H2 107.8 .
C2 C1 C6 117.6(3) .
C2 C1 H1 121.2 .
C6 C1 H1 121.2 .
O2 C2 C1 122.8(3) .
O2 C2 C3 116.1(3) .
C1 C2 C3 121.2(3) .
O3 C3 C4 124.7(3) .
O3 C3 C2 115.3(3) .
C4 C3 C2 119.9(3) .
C3 C4 C5 119.8(3) .
C3 C4 H4 120.1 .
C5 C4 H4 120.1 .
C6 C5 C4 119.9(3) .
C6 C5 C7 110.2(3) .
C4 C5 C7 129.6(3) .
C5 C6 C1 121.5(3) .
C5 C6 N1 110.3(3) .
C1 C6 N1 128.2(3) .
C5 C7 C8 103.3(2) .
C5 C7 C17 110.9(3) .
C8 C7 C17 111.0(3) .
C5 C7 C21 115.4(3) .
C8 C7 C21 114.3(3) .
C17 C7 C21 102.2(3) .
N1 C8 C18 105.5(2) .
N1 C8 C7 104.7(2) .
C18 C8 C7 117.9(3) .
N1 C8 H8 109.4 .
C18 C8 H8 109.4 .
C7 C8 H8 109.4 .
O4 C9 N1 123.8(3) .
O4 C9 C10 121.9(3) .
N1 C9 C10 114.3(3) .
C9 C10 C11 115.6(3) .
C9 C10 H10A 108.4 .
C11 C10 H10A 108.4 .
C9 C10 H10B 108.4 .
C11 C10 H10B 108.4 .
H10A C10 H10B 107.4 .
O1 C11 C18 115.2(3) .
O1 C11 C10 105.0(2) .
C18 C11 C10 109.7(2) .
O1 C11 H11 108.9 .
C18 C11 H11 108.9 .
C10 C11 H11 108.9 .
O1 C12 C13 110.2(3) .
O1 C12 H12A 109.6 .
C13 C12 H12A 109.6 .
O1 C12 H12B 109.6 .
C13 C12 H12B 109.6 .
H12A C12 H12B 108.1 .
C14 C13 C12 121.2(3) .
C14 C13 H13 119.4 .
C12 C13 H13 119.4 .
C13 C14 C15 122.5(3) .
C13 C14 C19 122.0(3) .
C15 C14 C19 115.5(3) .
C14 C15 N2 110.8(3) .
C14 C15 H15A 109.5 .
N2 C15 H15A 109.5 .
C14 C15 H15B 109.5 .
N2 C15 H15B 109.5 .
H15A C15 H15B 108.1 .
N2 C16 C17 104.3(3) .
N2 C16 H16A 110.9 .
C17 C16 H16A 110.9 .
N2 C16 H16B 110.9 .
C17 C16 H16B 110.9 .
H16A C16 H16B 108.9 .
C16 C17 C7 103.2(3) .
C16 C17 H17A 111.1 .
C7 C17 H17A 111.1 .
C16 C17 H17B 111.1 .
C7 C17 H17B 111.1 .
H17A C17 H17B 109.1 .
C11 C18 C8 107.3(3) .
C11 C18 C19 118.5(3) .
C8 C18 C19 112.4(3) .
C11 C18 H18 105.9 .
C8 C18 H18 105.9 .
C19 C18 H18 105.9 .
C14 C19 C18 114.9(3) .
C14 C19 C20 109.5(3) .
C18 C19 C20 106.4(3) .
C14 C19 H19 108.7 .
C18 C19 H19 108.7 .
C20 C19 H19 108.7 .
C21 C20 C19 108.9(3) .
C21 C20 H20A 109.9 .
C19 C20 H20A 109.9 .
C21 C20 H20B 109.9 .
C19 C20 H20B 109.9 .
H20A C20 H20B 108.3 .
C20 C21 N2 111.4(3) .
C20 C21 C7 114.9(3) .
N2 C21 C7 103.7(3) .
C20 C21 H21 108.8 .
N2 C21 H21 108.8 .
C7 C21 H21 108.8 .
O2 C22 H22A 109.5 .
O2 C22 H22B 109.5 .
H22A C22 H22B 109.5 .
O2 C22 H22C 109.5 .
H22A C22 H22C 109.5 .
H22B C22 H22C 109.5 .
O3 C23 H23A 109.5 .
O3 C23 H23B 109.5 .
H23A C23 H23B 109.5 .
O3 C23 H23C 109.5 .
H23A C23 H23C 109.5 .
H23B C23 H23C 109.5 .
H11W O1W H12W 92.0 .

loop_
_geom_bond_atom_site_label_1
_geom_bond_atom_site_label_2
_geom_bond_distance
_geom_bond_site_symmetry_2
O8 C27 1.211(7) .
O9 N4 1.223(5) .
O10 N4 1.236(5) .
N3 N3A 0.800(18) .
N3 C27 1.360(11) .
N3 C251 1.413(16) .
N3 C25 1.491(12) .
N3 H3 0.8599 .
N3 H3A 1.4687 .
N3A C27 1.362(13) .
N3A C251 1.401(16) .
N3A H3 0.9840 .
N3A H3A 0.8600 .
N4 C31 1.475(6) .
C25 C251 1.332(15) .
C25 O6A 1.39(3) .
C25 C261 1.402(16) .
C25 C26 1.402(15) .
C25 C241 1.590(12) .
C25 C24 1.597(12) .
C251 C26A 1.404(15) .
C251 C26B 1.406(16) .
C251 O61 1.55(2) .
C251 O6 1.55(2) .
C251 C241 1.581(12) .
C251 C24 1.591(12) .
C27 C28 1.526(8) .
C28 C33 1.394(6) .
C28 C29 1.396(6) .
C29 C30 1.383(7) .
C29 H29 0.9300 .
C30 C31 1.380(6) .
C30 H30 0.9300 .
C31 C32 1.378(6) .
C32 C33 1.376(7) .
C32 H32 0.9300 .
C33 H33 0.9300 .
O5 C24 1.226(9) .
O5 O6A 1.25(3) .
O5 O3W 1.69(3) .
O6 C24 1.228(8) .
O6 O5A 1.42(4) .
O6 O7A 1.52(4) .
O6 C26A 1.81(3) .
O5A C24 1.218(9) .
O5A O3W 1.60(4) .
O6A C24 1.220(9) .
O6A O3W 1.27(3) .
O6A C26 1.88(4) .
C24 O3W 1.77(3) .
O7 C26 1.75(2) .
O7A C26A 1.74(2) .
O51 O5B 0.69(3) .
O51 C241 1.215(9) .
O51 O6B 1.44(3) .
O61 O6B 1.12(3) .
O61 C241 1.224(9) .
O61 C26B 1.91(4) .
O5B C241 1.216(9) .
O5B O31W 1.51(3) .
O6B C241 1.219(10) .
O71 C261 1.75(2) .
O7B O31W 1.22(4) 4_645
O7B C26B 1.75(2) .
O31W O7B 1.22(4) 4_655
O1 C12 1.438(4) .
O1 C11 1.441(4) .
O2 C2 1.367(4) .
O2 C22 1.437(4) .
O3 C3 1.372(4) .
O3 C23 1.425(5) .
O4 C9 1.230(4) .
N1 C9 1.361(4) .
N1 C6 1.419(4) .
N1 C8 1.488(4) .
N2 C16 1.512(5) .
N2 C15 1.520(5) .
N2 C21 1.548(5) .
N2 H2 0.9102 .
C1 C2 1.392(4) .
C1 C6 1.402(4) .
C1 H1 0.9300 .
C2 C3 1.403(5) .
C3 C4 1.382(4) .
C4 C5 1.392(4) .
C4 H4 0.9300 .
C5 C6 1.386(4) .
C5 C7 1.505(4) .
C7 C8 1.547(4) .
C7 C17 1.549(5) .
C7 C21 1.559(5) .
C8 C18 1.534(4) .
C8 H8 0.9800 .
C9 C10 1.517(4) .
C10 C11 1.557(4) .
C10 H10A 0.9700 .
C10 H10B 0.9700 .
C11 C18 1.530(4) .
C11 H11 0.9800 .
C12 C13 1.498(6) .
C12 H12A 0.9700 .
C12 H12B 0.9700 .
C13 C14 1.323(5) .
C13 H13 0.9300 .
C14 C15 1.489(6) .
C14 C19 1.531(5) .
C15 H15A 0.9700 .
C15 H15B 0.9700 .
C16 C17 1.523(5) .
C16 H16A 0.9700 .
C16 H16B 0.9700 .
C17 H17A 0.9700 .
C17 H17B 0.9700 .
C18 C19 1.540(4) .
C18 H18 0.9800 .
C19 C20 1.543(5) .
C19 H19 0.9800 .
C20 C21 1.507(5) .
C20 H20A 0.9700 .
C20 H20B 0.9700 .
C21 H21 0.9800 .
C22 H22A 0.9600 .
C22 H22B 0.9600 .
C22 H22C 0.9600 .
C23 H23A 0.9600 .
C23 H23B 0.9600 .
C23 H23C 0.9600 .
O1W H11W 0.8600 .
O1W H12W 0.8601 .

loop_
_geom_torsion_atom_site_label_1
_geom_torsion_atom_site_label_2
_geom_torsion_atom_site_label_3
_geom_torsion_atom_site_label_4
_geom_torsion
_geom_torsion_site_symmetry_1
_geom_torsion_site_symmetry_4
C251 N3 N3A C27 -122.9(8) . .
C25 N3 N3A C27 -119.9(15) . .
C27 N3 N3A C251 122.9(8) . .
C25 N3 N3A C251 3.0(15) . .
N3A N3 C25 C251 -3.5(18) . .
C27 N3 C25 C251 -97.3(14) . .
N3A N3 C25 O6A -104(2) . .
C27 N3 C25 O6A 161.8(12) . .
C251 N3 C25 O6A -100.8(10) . .
N3A N3 C25 C261 -168(2) . .
C27 N3 C25 C261 98(2) . .
C251 N3 C25 C261 -164.3(17) . .
N3A N3 C25 C26 136(3) . .
C27 N3 C25 C26 42(3) . .
C251 N3 C25 C26 139(2) . .
N3A N3 C25 C241 39(2) . .
C27 N3 C25 C241 -55.1(16) . .
C251 N3 C25 C241 42.2(8) . .
N3A N3 C25 C24 -56(2) . .
C27 N3 C25 C24 -150.3(12) . .
C251 N3 C25 C24 -52.9(6) . .
O6A C25 C251 N3A 108.6(15) . .
C261 C25 C251 N3A 111(7) . .
C26 C25 C251 N3A -142(3) . .
N3 C25 C251 N3A 1.6(8) . .
C241 C25 C251 N3A -134.3(11) . .
C24 C25 C251 N3A 121.7(10) . .
O6A C25 C251 C26A -116(3) . .
C261 C25 C251 C26A -113(7) . .
C26 C25 C251 C26A -6(4) . .
N3 C25 C251 C26A 137(2) . .
C241 C25 C251 C26A 2(2) . .
C24 C25 C251 C26A -103(2) . .
O6A C25 C251 C26B -26(3) . .
C261 C25 C251 C26B -24(7) . .
C26 C25 C251 C26B 83(4) . .
N3 C25 C251 C26B -133(3) . .
C241 C25 C251 C26B 91(3) . .
C24 C25 C251 C26B -13(2) . .
O6A C25 C251 N3 107.0(15) . .
C261 C25 C251 N3 109(7) . .
C26 C25 C251 N3 -144(3) . .
C241 C25 C251 N3 -135.9(10) . .
C24 C25 C251 N3 120.1(9) . .
O6A C25 C251 O61 -122.1(18) . .
C261 C25 C251 O61 -120(7) . .
C26 C25 C251 O61 -13(3) . .
N3 C25 C251 O61 130.9(13) . .
C241 C25 C251 O61 -5.0(15) . .
C24 C25 C251 O61 -109.0(14) . .
O6A C25 C251 O6 -19.9(19) . .
C261 C25 C251 O6 -18(7) . .
C26 C25 C251 O6 89(3) . .
N3 C25 C251 O6 -126.9(13) . .
C241 C25 C251 O6 97.2(15) . .
C24 C25 C251 O6 -6.8(13) . .
O6A C25 C251 C241 -117.1(16) . .
C261 C25 C251 C241 -115(7) . .
C26 C25 C251 C241 -8(3) . .
N3 C25 C251 C241 135.9(10) . .
C24 C25 C251 C241 -104.1(11) . .
O6A C25 C251 C24 -13.0(15) . .
C261 C25 C251 C24 -11(7) . .
C26 C25 C251 C24 96(3) . .
N3 C25 C251 C24 -120.1(9) . .
C241 C25 C251 C24 104.1(11) . .
N3 N3A C251 C25 -2.7(14) . .
C27 N3A C251 C25 59.3(13) . .
N3 N3A C251 C26A -160(2) . .
C27 N3A C251 C26A -98(2) . .
N3 N3A C251 C26B 142(2) . .
C27 N3A C251 C26B -156(2) . .
C27 N3A C251 N3 62.0(13) . .
N3 N3A C251 O61 -124.5(16) . .
C27 N3A C251 O61 -62.5(18) . .
N3 N3A C251 O6 118.5(15) . .
C27 N3A C251 O6 -179.5(10) . .
N3 N3A C251 C241 -67.0(19) . .
C27 N3A C251 C241 -5(2) . .
N3 N3A C251 C24 63.8(16) . .
C27 N3A C251 C24 125.8(11) . .
N3A N3 C251 C25 177.1(15) . .
C27 N3 C251 C25 115.4(9) . .
C27 N3 C251 N3A -61.7(14) . .
C25 N3 C251 N3A -177.1(15) . .
N3A N3 C251 C26A 28(3) . .
C27 N3 C251 C26A -33(3) . .
C25 N3 C251 C26A -149(3) . .
N3A N3 C251 C26B -56(3) . .
C27 N3 C251 C26B -118(2) . .
C25 N3 C251 C26B 127(2) . .
N3A N3 C251 O61 80.6(19) . .
C27 N3 C251 O61 19.0(18) . .
C25 N3 C251 O61 -96.5(14) . .
N3A N3 C251 O6 -85.6(19) . .
C27 N3 C251 O6 -147.3(12) . .
C25 N3 C251 O6 97.3(13) . .
N3A N3 C251 C241 132.6(15) . .
C27 N3 C251 C241 71.0(13) . .
C25 N3 C251 C241 -44.4(9) . .
N3A N3 C251 C24 -128.6(14) . .
C27 N3 C251 C24 169.8(8) . .
C25 N3 C251 C24 54.3(6) . .
N3A N3 C27 O8 -125.6(15) . .
C251 N3 C27 O8 -64.1(12) . .
C25 N3 C27 O8 -1.8(17) . .
C251 N3 C27 N3A 61.5(17) . .
C25 N3 C27 N3A 124(2) . .
N3A N3 C27 C28 68.7(18) . .
C251 N3 C27 C28 130.2(8) . .
C25 N3 C27 C28 -167.5(9) . .
N3 N3A C27 O8 74.7(19) . .
C251 N3A C27 O8 11.9(19) . .
C251 N3A C27 N3 -62.9(14) . .
N3 N3A C27 C28 -125.9(14) . .
C251 N3A C27 C28 171.2(10) . .
O8 C27 C28 C33 -162.0(6) . .
N3 C27 C28 C33 2.9(11) . .
N3A C27 C28 C33 36.1(10) . .
O8 C27 C28 C29 15.1(9) . .
N3 C27 C28 C29 -179.9(9) . .
N3A C27 C28 C29 -146.7(8) . .
C33 C28 C29 C30 0.5(6) . .
C27 C28 C29 C30 -176.8(4) . .
C28 C29 C30 C31 0.6(6) . .
C29 C30 C31 C32 -1.5(6) . .
C29 C30 C31 N4 178.9(4) . .
O9 N4 C31 C32 163.6(5) . .
O10 N4 C31 C32 -14.3(6) . .
O9 N4 C31 C30 -16.8(6) . .
O10 N4 C31 C30 165.3(4) . .
C30 C31 C32 C33 1.2(7) . .
N4 C31 C32 C33 -179.3(4) . .
C31 C32 C33 C28 0.0(7) . .
C29 C28 C33 C32 -0.8(7) . .
C27 C28 C33 C32 176.3(5) . .
C25 C251 O6 C24 8.7(16) . .
N3A C251 O6 C24 -106.4(16) . .
C26A C251 O6 C24 155(2) . .
C26B C251 O6 C24 176(6) . .
N3 C251 O6 C24 -67(2) . .
O61 C251 O6 C24 122.8(14) . .
C241 C251 O6 C24 77.7(14) . .
C25 C251 O6 O5A 58.5(18) . .
N3A C251 O6 O5A -56.7(17) . .
C26A C251 O6 O5A -155(2) . .
C26B C251 O6 O5A -134(6) . .
N3 C251 O6 O5A -17(2) . .
O61 C251 O6 O5A 172.6(15) . .
C241 C251 O6 O5A 127.5(16) . .
C24 C251 O6 O5A 49.8(12) . .
C25 C251 O6 O7A -109.3(14) . .
N3A C251 O6 O7A 135.6(18) . .
C26A C251 O6 O7A 37(2) . .
C26B C251 O6 O7A 58(5) . .
N3 C251 O6 O7A 175.1(16) . .
O61 C251 O6 O7A 4.9(17) . .
C241 C251 O6 O7A -40.3(16) . .
C24 C251 O6 O7A -118(2) . .
C25 C251 O6 C26A -146(2) . .
N3A C251 O6 C26A 99(2) . .
C26B C251 O6 C26A 21(6) . .
N3 C251 O6 C26A 138(2) . .
O61 C251 O6 C26A -32.0(19) . .
C241 C251 O6 C26A -77(2) . .
C24 C251 O6 C26A -155(2) . .
O7A O6 O5A C24 77(7) . .
C251 O6 O5A C24 -61.1(15) . .
C26A O6 O5A C24 -88(3) . .
C24 O6 O5A O3W 7(3) . .
O7A O6 O5A O3W 84(8) . .
C251 O6 O5A O3W -55(3) . .
C26A O6 O5A O3W -81(4) . .
O3W O5 O6A C24 -94(2) . .
C24 O5 O6A O3W 94(2) . .
C24 O5 O6A C25 -35(2) . .
O3W O5 O6A C25 -129(3) . .
C24 O5 O6A C26 -91.8(18) . .
O3W O5 O6A C26 174(2) . .
C251 C25 O6A C24 16.1(19) . .
C261 C25 O6A C24 -163(3) . .
C26 C25 O6A C24 -128(2) . .
N3 C25 O6A C24 81.4(16) . .
C241 C25 O6A C24 -57(2) . .
C251 C25 O6A O5 47(3) . .
C261 C25 O6A O5 -133(4) . .
C26 C25 O6A O5 -97(3) . .
N3 C25 O6A O5 112(3) . .
C241 C25 O6A O5 -26(4) . .
C24 C25 O6A O5 31(2) . .
C251 C25 O6A O3W -64(2) . .
C261 C25 O6A O3W 117(3) . .
C26 C25 O6A O3W 152(2) . .
N3 C25 O6A O3W 1(2) . .
C241 C25 O6A O3W -137(2) . .
C24 C25 O6A O3W -80(2) . .
C251 C25 O6A C26 143.9(17) . .
C261 C25 O6A C26 -35(3) . .
N3 C25 O6A C26 -150.8(17) . .
C241 C25 O6A C26 71.2(17) . .
C24 C25 O6A C26 128(2) . .
O6 O5A C24 O6A 169(2) . .
O3W O5A C24 O6A -6(2) . .
O6 O5A C24 O5 -128.3(16) . .
O3W O5A C24 O5 56.7(16) . .
O3W O5A C24 O6 -174.9(19) . .
O6 O5A C24 C251 59.8(14) . .
O3W O5A C24 C251 -115.1(13) . .
O6 O5A C24 C25 107.1(17) . .
O3W O5A C24 C25 -67.8(19) . .
O6 O5A C24 O3W 174.9(19) . .
O5 O6A C24 O5A 90(3) . .
O3W O6A C24 O5A 7(3) . .
C25 O6A C24 O5A -118(2) . .
C26 O6A C24 O5A -155(2) . .
O3W O6A C24 O5 -83(2) . .
C25 O6A C24 O5 152(2) . .
C26 O6A C24 O5 114(3) . .
O5 O6A C24 O6 168(12) . .
O3W O6A C24 O6 85(12) . .
C25 O6A C24 O6 -41(13) . .
C26 O6A C24 O6 -78(13) . .
O5 O6A C24 C251 -164.8(19) . .
O3W O6A C24 C251 112.2(18) . .
C25 O6A C24 C251 -13.0(15) . .
C26 O6A C24 C251 -50(2) . .
O5 O6A C24 C25 -152(2) . .
O3W O6A C24 C25 125(2) . .
C26 O6A C24 C25 -37.4(14) . .
O5 O6A C24 O3W 83(2) . .
C25 O6A C24 O3W -125(2) . .
C26 O6A C24 O3W -163(3) . .
O6A O5 C24 O5A -105(3) . .
O3W O5 C24 O5A -54(2) . .
O3W O5 C24 O6A 51.5(18) . .
O6A O5 C24 O6 -177(3) . .
O3W O5 C24 O6 -126(2) . .
O6A O5 C24 C251 50(5) . .
O3W O5 C24 C251 102(5) . .
O6A O5 C24 C25 26(2) . .
O3W O5 C24 C25 77.1(14) . .
O6A O5 C24 O3W -51.5(18) . .
O7A O6 C24 O5A -159(3) . .
C251 O6 C24 O5A 110(2) . .
C26A O6 C24 O5A 130(3) . .
O5A O6 C24 O6A -81(13) . .
O7A O6 C24 O6A 120(12) . .
C251 O6 C24 O6A 30(12) . .
C26A O6 C24 O6A 50(13) . .
O5A O6 C24 O5 85(3) . .
O7A O6 C24 O5 -74(3) . .
C251 O6 C24 O5 -165(2) . .
C26A O6 C24 O5 -144(2) . .
O5A O6 C24 C251 -110(2) . .
O7A O6 C24 C251 90.6(18) . .
C26A O6 C24 C251 20.2(17) . .
O5A O6 C24 C25 -118(2) . .
O7A O6 C24 C25 83(2) . .
C251 O6 C24 C25 -7.4(14) . .
C26A O6 C24 C25 13(3) . .
O5A O6 C24 O3W -6(2) . .
O7A O6 C24 O3W -165.3(16) . .
C251 O6 C24 O3W 104.1(17) . .
C26A O6 C24 O3W 124(2) . .
C25 C251 C24 O5A 125(2) . .
N3A C251 C24 O5A 40(2) . .
C26A C251 C24 O5A -91(3) . .
C26B C251 C24 O5A -65(3) . .
N3 C251 C24 O5A 71(2) . .
O61 C251 C24 O5A -132(2) . .
O6 C251 C24 O5A -64(2) . .
C241 C251 C24 O5A -173(2) . .
C25 C251 C24 O6A 14.4(17) . .
N3A C251 C24 O6A -70(2) . .
C26A C251 C24 O6A 158(3) . .
C26B C251 C24 O6A -176(3) . .
N3 C251 C24 O6A -40.1(19) . .
O61 C251 C24 O6A 117(2) . .
O6 C251 C24 O6A -175(3) . .
C241 C251 C24 O6A 76.4(19) . .
C25 C251 C24 O5 -30(4) . .
N3A C251 C24 O5 -115(4) . .
C26A C251 C24 O5 114(5) . .
C26B C251 C24 O5 140(5) . .
N3 C251 C24 O5 -84(5) . .
O61 C251 C24 O5 73(5) . .
O6 C251 C24 O5 141(5) . .
C241 C251 C24 O5 32(5) . .
C25 C251 C24 O6 -171.1(17) . .
N3A C251 C24 O6 104.1(19) . .
C26A C251 C24 O6 -27(3) . .
C26B C251 C24 O6 -2(3) . .
N3 C251 C24 O6 134.4(17) . .
O61 C251 C24 O6 -68.1(18) . .
C241 C251 C24 O6 -109.1(17) . .
N3A C251 C24 C25 -84.8(12) . .
C26A C251 C24 C25 144(2) . .
C26B C251 C24 C25 169.5(19) . .
N3 C251 C24 C25 -54.5(8) . .
O61 C251 C24 C25 103.0(10) . .
O6 C251 C24 C25 171.1(17) . .
C241 C251 C24 C25 62.0(6) . .
C25 C251 C24 O3W 62.5(11) . .
N3A C251 C24 O3W -22.3(16) . .
C26A C251 C24 O3W -154(2) . .
C26B C251 C24 O3W -128(2) . .
N3 C251 C24 O3W 8.0(13) . .
O61 C251 C24 O3W 165.5(13) . .
O6 C251 C24 O3W -126.4(19) . .
C241 C251 C24 O3W 124.5(12) . .
C251 C25 C24 O5A -73(2) . .
O6A C25 C24 O5A 91(3) . .
C261 C25 C24 O5A 105(3) . .
C26 C25 C24 O5A 149(2) . .
N3 C25 C24 O5A -23(2) . .
C241 C25 C24 O5A -134(2) . .
C251 C25 C24 O6A -163(2) . .
C261 C25 C24 O6A 14(2) . .
C26 C25 C24 O6A 59(2) . .
N3 C25 C24 O6A -114.0(19) . .
C241 C25 C24 O6A 135.2(19) . .
C251 C25 C24 O5 169.6(18) . .
O6A C25 C24 O5 -27(2) . .
C261 C25 C24 O5 -13(2) . .
C26 C25 C24 O5 32(2) . .
N3 C25 C24 O5 -140.9(17) . .
C241 C25 C24 O5 108.2(17) . .
C251 C25 C24 O6 8.9(17) . .
O6A C25 C24 O6 172(3) . .
C261 C25 C24 O6 -174(2) . .
C26 C25 C24 O6 -129(2) . .
N3 C25 C24 O6 58.3(19) . .
C241 C25 C24 O6 -52.5(18) . .
O6A C25 C24 C251 163(2) . .
C261 C25 C24 C251 177.4(15) . .
C26 C25 C24 C251 -137.9(14) . .
N3 C25 C24 C251 49.4(9) . .
C241 C25 C24 C251 -61.4(6) . .
C251 C25 C24 O3W -127.4(11) . .
O6A C25 C24 O3W 36.1(19) . .
C261 C25 C24 O3W 50.1(17) . .
C26 C25 C24 O3W 94.7(15) . .
N3 C25 C24 O3W -77.9(11) . .
C241 C25 C24 O3W 171.2(10) . .
C251 C25 C26 O7 23(5) . .
O6A C25 C26 O7 141(3) . .
C261 C25 C26 O7 -176(5) . .
N3 C25 C26 O7 -91(3) . .
C241 C25 C26 O7 16(2) . .
C24 C25 C26 O7 102(3) . .
C251 C25 C26 O6A -118(2) . .
C261 C25 C26 O6A 43(3) . .
N3 C25 C26 O6A 128(2) . .
C241 C25 C26 O6A -125.0(13) . .
C24 C25 C26 O6A -39.3(11) . .
C24 O6A C26 C25 52.4(19) . .
O5 O6A C26 C25 115.6(15) . .
O3W O6A C26 C25 -79(6) . .
C24 O6A C26 O7 -29(5) . .
O5 O6A C26 O7 34(4) . .
O3W O6A C26 O7 -160(5) . .
C25 O6A C26 O7 -81(4) . .
C24 O6 O7A C26A -102(2) . .
O5A O6 O7A C26A -168(7) . .
C251 O6 O7A C26A -30.5(18) . .
C25 C251 C26A O7A 75(3) . .
N3A C251 C26A O7A -150.3(18) . .
C26B C251 C26A O7A -40(2) . .
N3 C251 C26A O7A -165.9(14) . .
O61 C251 C26A O7A 85(3) . .
O6 C251 C26A O7A -31.1(19) . .
C241 C251 C26A O7A 77(2) . .
C24 C251 C26A O7A -11(3) . .
C25 C251 C26A O6 106(2) . .
N3A C251 C26A O6 -119.2(13) . .
C26B C251 C26A O6 -9(2) . .
N3 C251 C26A O6 -135(2) . .
O61 C251 C26A O6 117(3) . .
C241 C251 C26A O6 107.7(14) . .
C24 C251 C26A O6 20.0(18) . .
O6 O7A C26A C251 34(2) . .
C24 O6 C26A C251 -25(2) . .
O5A O6 C26A C251 36(3) . .
O7A O6 C26A C251 -138(3) . .
C24 O6 C26A O7A 113(3) . .
O5A O6 C26A O7A 175(3) . .
C251 O6 C26A O7A 138(3) . .
C25 C251 O61 O6B 32(3) . .
N3A C251 O61 O6B 148(3) . .
C26A C251 O61 O6B -142(5) . .
C26B C251 O61 O6B -99(3) . .
N3 C251 O61 O6B 109(3) . .
O6 C251 O61 O6B -82(3) . .
C241 C251 O61 O6B 26(2) . .
C24 C251 O61 O6B -40(3) . .
C25 C251 O61 C241 6.3(19) . .
N3A C251 O61 C241 122.0(16) . .
C26A C251 O61 C241 -168(3) . .
C26B C251 O61 C241 -125(2) . .
N3 C251 O61 C241 83(2) . .
O6 C251 O61 C241 -107.6(17) . .
C24 C251 O61 C241 -65.7(18) . .
C25 C251 O61 C26B 131.5(16) . .
N3A C251 O61 C26B -112.8(18) . .
C26A C251 O61 C26B -43(3) . .
N3 C251 O61 C26B -152(2) . .
O6 C251 O61 C26B 17.5(16) . .
C241 C251 O61 C26B 125(2) . .
C24 C251 O61 C26B 59.4(15) . .
O6B O51 O5B C241 -20(4) . .
C241 O51 O5B O31W -163(5) . .
O6B O51 O5B O31W 177(3) . .
C251 O61 O6B C241 -27(3) . .
C26B O61 O6B C241 -83.0(19) . .
C241 O61 O6B O51 -16(3) . .
C251 O61 O6B O51 -43(4) . .
C26B O61 O6B O51 -99(3) . .
O5B O51 O6B O61 42(6) . .
C241 O51 O6B O61 18(3) . .
O5B O51 O6B C241 24(5) . .
O6B O51 C241 O5B 159(4) . .
O5B O51 C241 O6B -159(4) . .
O5B O51 C241 O61 -177(4) . .
O6B O51 C241 O61 -18(3) . .
O5B O51 C241 C251 -12(15) . .
O6B O51 C241 C251 147(13) . .
O5B O51 C241 C25 5(5) . .
O6B O51 C241 C25 165(3) . .
O31W O5B C241 O51 150(9) . .
O51 O5B C241 O6B 20(4) . .
O31W O5B C241 O6B 170(6) . .
O51 O5B C241 O61 6(9) . .
O31W O5B C241 O61 156(6) . .
O51 O5B C241 C251 177(4) . .
O31W O5B C241 C251 -33(8) . .
O51 O5B C241 C25 -175(4) . .
O31W O5B C241 C25 -25(6) . .
O61 O6B C241 O51 -162(3) . .
O61 O6B C241 O5B -173(3) . .
O51 O6B C241 O5B -11(2) . .
O51 O6B C241 O61 162(3) . .
O61 O6B C241 C251 24(2) . .
O51 O6B C241 C251 -174(3) . .
O61 O6B C241 C25 62(5) . .
O51 O6B C241 C25 -136(6) . .
O6B O61 C241 O51 21(3) . .
C251 O61 C241 O51 177(3) . .
C26B O61 C241 O51 140(3) . .
O6B O61 C241 O5B 17(7) . .
C251 O61 C241 O5B 173(7) . .
C26B O61 C241 O5B 137(7) . .
C251 O61 C241 O6B 156(2) . .
C26B O61 C241 O6B 119(3) . .
O6B O61 C241 C251 -156(2) . .
C26B O61 C241 C251 -36.8(12) . .
O6B O61 C241 C25 -162(2) . .
C251 O61 C241 C25 -5.5(16) . .
C26B O61 C241 C25 -42(2) . .
C25 C251 C241 O51 20(13) . .
N3A C251 C241 O51 98(13) . .
C26A C251 C241 O51 -159(13) . .
C26B C251 C241 O51 -109(13) . .
N3 C251 C241 O51 64(13) . .
O61 C251 C241 O51 -167(14) . .
O6 C251 C241 O51 -87(13) . .
C24 C251 C241 O51 -42(13) . .
C25 C251 C241 O5B 10(3) . .
N3A C251 C241 O5B 89(3) . .
C26A C251 C241 O5B -169(3) . .
C26B C251 C241 O5B -119(3) . .
N3 C251 C241 O5B 55(3) . .
O61 C251 C241 O5B -176(4) . .
O6 C251 C241 O5B -96(3) . .
C24 C251 C241 O5B -52(3) . .
C25 C251 C241 O6B 165(2) . .
N3A C251 C241 O6B -117(2) . .
C26A C251 C241 O6B -14(2) . .
C26B C251 C241 O6B 36(3) . .
N3 C251 C241 O6B -150(2) . .
O61 C251 C241 O6B -22(2) . .
O6 C251 C241 O6B 58(2) . .
C24 C251 C241 O6B 103(2) . .
C25 C251 C241 O61 -173.5(19) . .
N3A C251 C241 O61 -95(2) . .
C26A C251 C241 O61 7(2) . .
C26B C251 C241 O61 57(2) . .
N3 C251 C241 O61 -129.0(18) . .
O6 C251 C241 O61 79.8(18) . .
C24 C251 C241 O61 124.4(18) . .
N3A C251 C241 C25 78.2(15) . .
C26A C251 C241 C25 -179.2(12) . .
C26B C251 C241 C25 -129.2(17) . .
N3 C251 C241 C25 44.5(10) . .
O61 C251 C241 C25 173.5(19) . .
O6 C251 C241 C25 -106.7(7) . .
C24 C251 C241 C25 -62.0(6) . .
C251 C25 C241 O51 -176(3) . .
O6A C25 C241 O51 -76(3) . .
C261 C25 C241 O51 -10(3) . .
C26 C25 C241 O51 -1(3) . .
N3 C25 C241 O51 144(2) . .
C24 C25 C241 O51 -114(2) . .
C251 C25 C241 O5B -173(2) . .
O6A C25 C241 O5B -73(2) . .
C261 C25 C241 O5B -7(3) . .
C26 C25 C241 O5B 2(2) . .
N3 C25 C241 O5B 147.1(17) . .
C24 C25 C241 O5B -111.4(18) . .
C251 C25 C241 O6B -46(5) . .
O6A C25 C241 O6B 54(5) . .
C261 C25 C241 O6B 119(5) . .
C26 C25 C241 O6B 129(6) . .
N3 C25 C241 O6B -86(5) . .
C24 C25 C241 O6B 15(5) . .
C251 C25 C241 O61 6.5(19) . .
O6A C25 C241 O61 106(2) . .
C261 C25 C241 O61 172(3) . .
C26 C25 C241 O61 -179(3) . .
N3 C25 C241 O61 -33(2) . .
C24 C25 C241 O61 68(2) . .
O6A C25 C241 C251 99.7(12) . .
C261 C25 C241 C251 165.6(19) . .
C26 C25 C241 C251 174.9(19) . .
N3 C25 C241 C251 -39.9(9) . .
C24 C25 C241 C251 61.6(6) . .
C251 C25 C261 O71 -31(8) . .
O6A C25 C261 O71 -29(2) . .
C26 C25 C261 O71 -153(4) . .
N3 C25 C261 O71 70(3) . .
C241 C25 C261 O71 -139.4(17) . .
C24 C25 C261 O71 -41(2) . .
C25 C251 C26B O7B 140.9(18) . .
N3A C251 C26B O7B 11(3) . .
C26A C251 C26B O7B -80(3) . .
N3 C251 C26B O7B 41(4) . .
O61 C251 C26B O7B -109(3) . .
O6 C251 C26B O7B 125(7) . .
C241 C251 C26B O7B -147(2) . .
C24 C251 C26B O7B 128(3) . .
C25 C251 C26B O61 -109.8(19) . .
N3A C251 C26B O61 120.6(15) . .
C26A C251 C26B O61 29(2) . .
N3 C251 C26B O61 151(2) . .
O6 C251 C26B O61 -126(6) . .
C241 C251 C26B O61 -37.9(11) . .
C24 C251 C26B O61 -122.7(13) . .
O31W O7B C26B C251 -55(5) 4_645 .
O31W O7B C26B O61 -114(4) 4_645 .
O6B O61 C26B C251 112.7(14) . .
C241 O61 C26B C251 50.0(16) . .
O6B O61 C26B O7B -150(2) . .
C241 O61 C26B O7B 148(2) . .
C251 O61 C26B O7B 98(2) . .
C24 O6A O3W O5A -5(2) . .
O5 O6A O3W O5A -64.6(17) . .
C25 O6A O3W O5A 67(2) . .
C26 O6A O3W O5A 128(5) . .
C24 O6A O3W O5 59.2(10) . .
C25 O6A O3W O5 131.4(16) . .
C26 O6A O3W O5 -168(6) . .
O5 O6A O3W C24 -59.2(10) . .
C25 O6A O3W C24 72.2(16) . .
C26 O6A O3W C24 133(6) . .
C24 O5A O3W O6A 6(2) . .
O6 O5A O3W O6A 0(4) . .
C24 O5A O3W O5 -40.1(13) . .
O6 O5A O3W O5 -46(3) . .
O6 O5A O3W C24 -6(2) . .
C24 O5 O3W O6A -63.6(14) . .
C24 O5 O3W O5A 40.7(13) . .
O6A O5 O3W O5A 104.4(19) . .
O6A O5 O3W C24 63.6(14) . .
O5A C24 O3W O6A -172(3) . .
O5 C24 O3W O6A 73(2) . .
O6 C24 O3W O6A -165(3) . .
C251 C24 O3W O6A -86(2) . .
C25 C24 O3W O6A -43(2) . .
O6A C24 O3W O5A 172(3) . .
O5 C24 O3W O5A -115(2) . .
O6 C24 O3W O5A 6(2) . .
C251 C24 O3W O5A 86(2) . .
C25 C24 O3W O5A 128(2) . .
O5A C24 O3W O5 115(2) . .
O6A C24 O3W O5 -73(2) . .
O6 C24 O3W O5 122(2) . .
C251 C24 O3W O5 -158.8(15) . .
C25 C24 O3W O5 -116.4(13) . .
O51 O5B O31W O7B 6(8) . 4_655
C241 O5B O31W O7B -136(6) . 4_655
C22 O2 C2 C1 9.5(5) . .
C22 O2 C2 C3 -170.4(3) . .
C6 C1 C2 O2 -178.6(3) . .
C6 C1 C2 C3 1.3(5) . .
C23 O3 C3 C4 -3.2(5) . .
C23 O3 C3 C2 177.1(3) . .
O2 C2 C3 O3 -3.2(5) . .
C1 C2 C3 O3 176.9(3) . .
O2 C2 C3 C4 177.1(3) . .
C1 C2 C3 C4 -2.8(5) . .
O3 C3 C4 C5 -178.2(3) . .
C2 C3 C4 C5 1.4(5) . .
C3 C4 C5 C6 1.3(5) . .
C3 C4 C5 C7 -172.1(3) . .
C4 C5 C6 C1 -2.8(5) . .
C7 C5 C6 C1 171.8(3) . .
C4 C5 C6 N1 179.1(3) . .
C7 C5 C6 N1 -6.4(4) . .
C2 C1 C6 C5 1.4(5) . .
C2 C1 C6 N1 179.2(3) . .
C9 N1 C6 C5 -158.0(3) . .
C8 N1 C6 C5 -4.0(4) . .
C9 N1 C6 C1 24.0(5) . .
C8 N1 C6 C1 178.0(3) . .
C6 C5 C7 C8 13.5(3) . .
C4 C5 C7 C8 -172.6(3) . .
C6 C5 C7 C17 -105.5(3) . .
C4 C5 C7 C17 68.4(4) . .
C6 C5 C7 C21 138.9(3) . .
C4 C5 C7 C21 -47.2(5) . .
C9 N1 C8 C18 43.4(3) . .
C6 N1 C8 C18 -112.9(3) . .
C9 N1 C8 C7 168.5(3) . .
C6 N1 C8 C7 12.2(3) . .
C5 C7 C8 N1 -15.1(3) . .
C17 C7 C8 N1 103.9(3) . .
C21 C7 C8 N1 -141.2(3) . .
C5 C7 C8 C18 101.8(3) . .
C17 C7 C8 C18 -139.2(3) . .
C21 C7 C8 C18 -24.3(4) . .
C6 N1 C9 O4 -16.6(5) . .
C8 N1 C9 O4 -168.3(3) . .
C6 N1 C9 C10 165.8(3) . .
C8 N1 C9 C10 14.1(4) . .
O4 C9 C10 C11 136.9(3) . .
N1 C9 C10 C11 -45.4(4) . .
C12 O1 C11 C18 -66.5(4) . .
C12 O1 C11 C10 172.7(3) . .
C9 C10 C11 O1 138.4(3) . .
C9 C10 C11 C18 14.0(4) . .
C11 O1 C12 C13 91.8(3) . .
O1 C12 C13 C14 -68.2(4) . .
C12 C13 C14 C15 177.6(4) . .
C12 C13 C14 C19 -2.8(6) . .
C13 C14 C15 N2 -127.6(4) . .
C19 C14 C15 N2 52.8(5) . .
C16 N2 C15 C14 75.6(4) . .
C21 N2 C15 C14 -47.1(4) . .
C15 N2 C16 C17 -142.2(3) . .
C21 N2 C16 C17 -17.2(4) . .
N2 C16 C17 C7 37.2(4) . .
C5 C7 C17 C16 -166.3(3) . .
C8 C7 C17 C16 79.5(3) . .
C21 C7 C17 C16 -42.8(3) . .
O1 C11 C18 C8 -76.0(3) . .
C10 C11 C18 C8 42.2(3) . .
O1 C11 C18 C19 52.6(4) . .
C10 C11 C18 C19 170.8(3) . .
N1 C8 C18 C11 -72.5(3) . .
C7 C8 C18 C11 171.0(2) . .
N1 C8 C18 C19 155.5(2) . .
C7 C8 C18 C19 39.0(4) . .
C13 C14 C19 C18 59.8(5) . .
C15 C14 C19 C18 -120.6(3) . .
C13 C14 C19 C20 179.4(3) . .
C15 C14 C19 C20 -1.0(4) . .
C11 C18 C19 C14 -64.8(4) . .
C8 C18 C19 C14 61.3(4) . .
C11 C18 C19 C20 173.9(3) . .
C8 C18 C19 C20 -60.0(3) . .
C14 C19 C20 C21 -55.5(4) . .
C18 C19 C20 C21 69.2(3) . .
C19 C20 C21 N2 60.8(4) . .
C19 C20 C21 C7 -56.8(4) . .
C16 N2 C21 C20 -133.5(3) . .
C15 N2 C21 C20 -8.7(4) . .
C16 N2 C21 C7 -9.3(4) . .
C15 N2 C21 C7 115.5(3) . .
C5 C7 C21 C20 -86.1(3) . .
C8 C7 C21 C20 33.4(4) . .
C17 C7 C21 C20 153.4(3) . .
C5 C7 C21 N2 152.0(3) . .
C8 C7 C21 N2 -88.5(3) . .
C17 C7 C21 N2 31.5(3) . .
